data_4332287
loop_
_publ_author_name
'Williams, Willa M.'
'Pham, Long'
'MaQuilon, Samuel'
'Moldovan, Monica'
'Fisk, Zachary'
'Young, David P.'
'Chan, Julia Y.'

_publ_section_title
;
 Crystal Growth, Structure, Magnetic, and Transport Properties of TbRhIn5
;
_journal_issue 12
_journal_name_full 'Inorganic Chemistry'
_journal_page_first 4637
_journal_page_last 4641
_journal_paper_doi 10.1021/ic060185w
_journal_volume 45
_journal_year 2006
_chemical_formula_sum 'In5 Rh Tb'
_chemical_formula_weight 835.93
_chemical_name_systematic
; 
 ? 
;
_space_group_IT_number 123
_symmetry_cell_setting tetragonal
_symmetry_space_group_name_Hall '-P 4 2'
_symmetry_space_group_name_H-M 'P 4/m m m'
_atom_sites_solution_hydrogens geom
_atom_sites_solution_primary direct
_atom_sites_solution_secondary difmap
_audit_creation_method SHELXL-97
_cell_angle_alpha 90.00
_cell_angle_beta 90.00
_cell_angle_gamma 90.00
_cell_formula_units_Z 1
_cell_length_a 4.6000(6)
_cell_length_b 4.6000(6)
_cell_length_c 7.4370(11)
_cell_measurement_reflns_used 244
_cell_measurement_temperature 293(2)
_cell_measurement_theta_max 30.03
_cell_measurement_theta_min 1.00
_cell_volume 157.37(4)
_computing_cell_refinement 'Denzo and Scalepak (Otwinowski & Minor, 1997)'
_computing_data_collection 'COLLECT (Nonius, 2000)'
_computing_data_reduction 'Denzo and Scalepak (Otwinowski & Minor, 1997)'
_computing_publication_material 'SHELXL-97 (Sheldrick, 1997)'
_computing_structure_refinement 'SHELXL-97 (Sheldrick, 1997)'
_computing_structure_solution 'SHELXS-97 (Sheldrick, 1990)'
_diffrn_ambient_temperature 293(2)
_diffrn_measured_fraction_theta_full 0.966
_diffrn_measured_fraction_theta_max 0.966
_diffrn_measurement_device_type 'KappaCCD (with Oxford Cryostream)'
_diffrn_measurement_method '\w scans with \k offsets'
_diffrn_radiation_monochromator graphite
_diffrn_radiation_source 'fine-focus sealed tube'
_diffrn_radiation_type MoK\a
_diffrn_radiation_wavelength 0.71073
_diffrn_reflns_av_R_equivalents 0.0669
_diffrn_reflns_av_sigmaI/netI 0.0646
_diffrn_reflns_limit_h_max 6
_diffrn_reflns_limit_h_min -6
_diffrn_reflns_limit_k_max 4
_diffrn_reflns_limit_k_min -4
_diffrn_reflns_limit_l_max 10
_diffrn_reflns_limit_l_min -8
_diffrn_reflns_number 742
_diffrn_reflns_theta_full 29.87
_diffrn_reflns_theta_max 29.87
_diffrn_reflns_theta_min 4.43
_diffrn_standards_decay_% 0
_diffrn_standards_number 0
_exptl_absorpt_coefficient_mu 31.481
_exptl_absorpt_correction_T_max 0.0506
_exptl_absorpt_correction_T_min 0.0201
_exptl_absorpt_correction_type multi-scan
_exptl_absorpt_process_details 'HKL Scalepack (Otwinowski & Minor 1997)'
_exptl_crystal_colour metallic
_exptl_crystal_density_diffrn 8.821
_exptl_crystal_density_method 'not measured'
_exptl_crystal_description fragment
_exptl_crystal_F_000 355
_exptl_crystal_size_max 0.08
_exptl_crystal_size_mid 0.03
_exptl_crystal_size_min 0.03
_refine_diff_density_max 7.672
_refine_diff_density_min -4.956
_refine_diff_density_rms 1.660
_refine_ls_extinction_coef 0.00066(7)
_refine_ls_extinction_expression Fc^*^=kFc[1+0.001xFc^2^\l^3^/sin(2\q)]^-1/4^
_refine_ls_extinction_method SHELXL
_refine_ls_goodness_of_fit_ref 1.199
_refine_ls_hydrogen_treatment mixed
_refine_ls_matrix_type full
_refine_ls_number_parameters 12
_refine_ls_number_reflns 170
_refine_ls_number_restraints 0
_refine_ls_restrained_S_all 1.199
_refine_ls_R_factor_all 0.0450
_refine_ls_R_factor_gt 0.0432
_refine_ls_shift/su_max 0.000
_refine_ls_shift/su_mean 0.000
_refine_ls_structure_factor_coef Fsqd
_refine_ls_weighting_details 'calc w=1/[\s^2^(Fo^2^)+(0.1000P)^2^+0.0000P] where P=(Fo^2^+2Fc^2^)/3'
_refine_ls_weighting_scheme calc
_refine_ls_wR_factor_gt 0.0811
_refine_ls_wR_factor_ref 0.0833
_reflns_number_gt 163
_reflns_number_total 170
_reflns_threshold_expression >2sigma(I)
_cod_data_source_file ic060185wsup1.cif
_cod_data_source_block TbRhIn5
_cod_depositor_comments
;
The following automatic conversions were performed:

'_symmetry_cell_setting' value 'Tetragonal' changed to 'tetragonal'
according to /home/saulius/struct/CIF-dictionaries/cif_core.dic
dictionary named 'cif_core.dic' version 2.4.2 from 2011-04-26.

Automatic conversion script
Id: cif_fix_values 1891 2012-01-12 08:04:46Z andrius 
;
_cod_database_code 4332287

loop_
_symmetry_equiv_pos_as_xyz
'x, y, z'
'-x, -y, z'
'x, -y, -z'
'-x, y, -z'
'-y, -x, -z'
'y, x, -z'
'y, -x, z'
'-y, x, z'
'-x, -y, -z'
'x, y, -z'
'-x, y, z'
'x, -y, z'
'y, x, z'
'-y, -x, z'
'-y, x, -z'
'y, -x, -z'

loop_
_atom_site_label
_atom_site_type_symbol
_atom_site_fract_x
_atom_site_fract_y
_atom_site_fract_z
_atom_site_U_iso_or_equiv
_atom_site_adp_type
_atom_site_occupancy
_atom_site_symmetry_multiplicity
_atom_site_calc_flag
_atom_site_refinement_flags
Tb1 Tb 0.0000 0.0000 0.0000 0.0107(8) Uani 1 16 d S
Rh1 Rh 0.0000 0.0000 0.5000 0.0124(9) Uani 1 16 d S
In1 In 0.5000 0.5000 0.0000 0.0123(9) Uani 1 16 d S
In2 In 0.0000 0.5000 0.3019(2) 0.0133(8) Uani 1 4 d S

loop_
_atom_site_aniso_label
_atom_site_aniso_U_11
_atom_site_aniso_U_22
_atom_site_aniso_U_33
_atom_site_aniso_U_23
_atom_site_aniso_U_13
_atom_site_aniso_U_12
Tb1 0.0099(9) 0.0099(9) 0.0122(12) 0.000 0.000 0.000
Rh1 0.0099(9) 0.0099(9) 0.0174(16) 0.000 0.000 0.000
In1 0.0110(10) 0.0110(10) 0.0151(15) 0.000 0.000 0.000
In2 0.0174(10) 0.0098(9) 0.0128(12) 0.000 0.000 0.000

loop_
_atom_type_symbol
_atom_type_description
_atom_type_scat_dispersion_real
_atom_type_scat_dispersion_imag
_atom_type_scat_source
Tb Tb -0.1723 4.1537 'International Tables Vol C Tables 4.2.6.8 and 6.1.1.4'
Rh Rh -1.1178 0.9187 'International Tables Vol C Tables 4.2.6.8 and 6.1.1.4'
In In -0.7276 1.3100 'International Tables Vol C Tables 4.2.6.8 and 6.1.1.4'

loop_
_geom_angle_atom_site_label_1
_geom_angle_atom_site_label_2
_geom_angle_atom_site_label_3
_geom_angle
_geom_angle_site_symmetry_1
_geom_angle_site_symmetry_3
In1 Tb1 In1 180.00(4) 13 5
In1 Tb1 In1 119.20(2) 13 9
In1 Tb1 In1 60.80(2) 5 9
In1 Tb1 In1 91.39(4) 13 13_455
In1 Tb1 In1 88.61(4) 5 13_455
In1 Tb1 In1 119.20(2) 9 13_455
In1 Tb1 In1 60.80(2) 13 1_545
In1 Tb1 In1 119.20(2) 5 1_545
In1 Tb1 In1 88.61(4) 9 1_545
In1 Tb1 In1 60.80(2) 13_455 1_545
In1 Tb1 In1 119.20(2) 13 9_565
In1 Tb1 In1 60.80(2) 5 9_565
In1 Tb1 In1 91.39(4) 9 9_565
In1 Tb1 In1 119.20(2) 13_455 9_565
In1 Tb1 In1 180.0 1_545 9_565
In1 Tb1 In1 88.61(4) 13 5_655
In1 Tb1 In1 91.39(4) 5 5_655
In1 Tb1 In1 60.80(2) 9 5_655
In1 Tb1 In1 180.0 13_455 5_655
In1 Tb1 In1 119.20(2) 1_545 5_655
In1 Tb1 In1 60.80(2) 9_565 5_655
In1 Tb1 In1 60.80(2) 13 .
In1 Tb1 In1 119.20(2) 5 .
In1 Tb1 In1 180.0 9 .
In1 Tb1 In1 60.80(2) 13_455 .
In1 Tb1 In1 91.39(4) 1_545 .
In1 Tb1 In1 88.61(4) 9_565 .
In1 Tb1 In1 119.20(2) 5_655 .
In1 Tb1 In2 120.399(12) 13 1_445
In1 Tb1 In2 59.601(12) 5 1_445
In1 Tb1 In2 59.601(12) 9 1_445
In1 Tb1 In2 59.601(12) 13_455 1_445
In1 Tb1 In2 59.601(12) 1_545 1_445
In1 Tb1 In2 120.399(12) 9_565 1_445
In1 Tb1 In2 120.399(12) 5_655 1_445
In1 Tb1 In2 120.398(12) . 1_445
In1 Tb1 In2 59.601(12) 13 .
In1 Tb1 In2 120.399(12) 5 .
In1 Tb1 In2 120.399(12) 9 .
In1 Tb1 In2 120.399(12) 13_455 .
In1 Tb1 In2 120.399(12) 1_545 .
In1 Tb1 In2 59.601(12) 9_565 .
In1 Tb1 In2 59.601(12) 5_655 .
In1 Tb1 In2 59.602(12) . .
In2 Tb1 In2 180.0 1_445 .
In1 Tb1 In2 120.399(12) 13 1_455
In1 Tb1 In2 59.601(12) 5 1_455
In1 Tb1 In2 120.399(12) 9 1_455
In1 Tb1 In2 59.601(12) 13_455 1_455
In1 Tb1 In2 120.399(12) 1_545 1_455
In1 Tb1 In2 59.601(12) 9_565 1_455
In1 Tb1 In2 120.399(12) 5_655 1_455
In1 Tb1 In2 59.602(12) . 1_455
In2 Tb1 In2 90.0 1_445 1_455
In2 Tb1 In2 90.0 . 1_455
In1 Tb1 In2 59.601(12) 13 1_545
In1 Tb1 In2 120.399(12) 5 1_545
In1 Tb1 In2 59.601(12) 9 1_545
In1 Tb1 In2 120.399(12) 13_455 1_545
In1 Tb1 In2 59.601(12) 1_545 1_545
In1 Tb1 In2 120.399(12) 9_565 1_545
In1 Tb1 In2 59.601(12) 5_655 1_545
In1 Tb1 In2 120.398(12) . 1_545
In2 Tb1 In2 90.0 1_445 1_545
In2 Tb1 In2 90.0 . 1_545
In2 Tb1 In2 180.0 1_455 1_545
In1 Rh1 In1 73.08(3) . 13_455
In1 Rh1 In1 114.71(6) . 1_545
In1 Rh1 In1 73.08(3) 13_455 1_545
In1 Rh1 In1 106.92(3) . 5_656
In1 Rh1 In1 180.0 13_455 5_656
In1 Rh1 In1 106.92(3) 1_545 5_656
In1 Rh1 In1 65.29(6) . 9_566
In1 Rh1 In1 106.92(3) 13_455 9_566
In1 Rh1 In1 180.0 1_545 9_566
In1 Rh1 In1 73.08(3) 5_656 9_566
In1 Rh1 In1 73.08(3) . 13
In1 Rh1 In1 114.71(6) 13_455 13
In1 Rh1 In1 73.08(3) 1_545 13
In1 Rh1 In1 65.29(6) 5_656 13
In1 Rh1 In1 106.92(3) 9_566 13
In1 Rh1 In1 106.92(3) . 5_556
In1 Rh1 In1 65.29(6) 13_455 5_556
In1 Rh1 In1 106.92(3) 1_545 5_556
In1 Rh1 In1 114.71(6) 5_656 5_556
In1 Rh1 In1 73.08(3) 9_566 5_556
In1 Rh1 In1 180.0 13 5_556
In1 Rh1 In1 180.0 . 9_556
In1 Rh1 In1 106.92(3) 13_455 9_556
In1 Rh1 In1 65.29(6) 1_545 9_556
In1 Rh1 In1 73.08(3) 5_656 9_556
In1 Rh1 In1 114.71(6) 9_566 9_556
In1 Rh1 In1 106.92(3) 13 9_556
In1 Rh1 In1 73.08(3) 5_556 9_556
Rh1 In1 Rh1 114.71(6) 1_565 .
Rh1 In1 In1 57.35(3) 1_565 9_566
Rh1 In1 In1 57.35(3) . 9_566
Rh1 In1 In2 112.135(11) 1_565 1_455
Rh1 In1 In2 112.135(11) . 1_455
In1 In1 In2 134.31(2) 9_566 1_455
Rh1 In1 Tb1 168.34(5) 1_565 .
Rh1 In1 Tb1 76.952(13) . .
In1 In1 Tb1 134.31(2) 9_566 .
In2 In1 Tb1 60.80(2) 1_455 .
Rh1 In1 Tb1 76.952(13) 1_565 1_565
Rh1 In1 Tb1 168.34(5) . 1_565
In1 In1 Tb1 134.31(2) 9_566 1_565
In2 In1 Tb1 60.80(2) 1_455 1_565
Tb1 In1 Tb1 91.39(4) . 1_565
Rh1 In1 In2 112.135(11) 1_565 .
Rh1 In1 In2 112.135(11) . .
In1 In1 In2 134.31(2) 9_566 .
In2 In1 In2 91.39(4) 1_455 .
Tb1 In1 In2 60.80(2) . .
Tb1 In1 In2 60.80(2) 1_565 .
Rh1 In1 In1 126.542(13) 1_565 13_455
Rh1 In1 In1 53.459(13) . 13_455
In1 In1 In1 90.0 9_566 13_455
In2 In1 In1 59.601(12) 1_455 13_455
Tb1 In1 In1 59.601(12) . 13_455
Tb1 In1 In1 120.398(12) 1_565 13_455
In2 In1 In1 120.398(12) . 13_455
Rh1 In1 In1 53.459(13) 1_565 13_565
Rh1 In1 In1 126.542(13) . 13_565
In1 In1 In1 90.0 9_566 13_565
In2 In1 In1 120.398(12) 1_455 13_565
Tb1 In1 In1 120.398(12) . 13_565
Tb1 In1 In1 59.601(12) 1_565 13_565
In2 In1 In1 59.601(12) . 13_565
In1 In1 In1 180.0 13_455 13_565
Rh1 In1 In1 126.542(13) 1_565 13
Rh1 In1 In1 53.459(13) . 13
In1 In1 In1 90.0 9_566 13
In2 In1 In1 120.398(12) 1_455 13
Tb1 In1 In1 59.601(12) . 13
Tb1 In1 In1 120.398(12) 1_565 13
In2 In1 In1 59.601(12) . 13
In1 In1 In1 90.0 13_455 13
In1 In1 In1 90.0 13_565 13
Rh1 In1 In1 53.459(13) 1_565 13_465
Rh1 In1 In1 126.542(13) . 13_465
In1 In1 In1 90.0 9_566 13_465
In2 In1 In1 59.601(12) 1_455 13_465
Tb1 In1 In1 120.398(12) . 13_465
Tb1 In1 In1 59.601(12) 1_565 13_465
In2 In1 In1 120.398(12) . 13_465
In1 In1 In1 90.0 13_455 13_465
In1 In1 In1 90.0 13_565 13_465
In1 In1 In1 180.0 13 13_465
In1 In2 In1 180.00(4) 13_565 5_655
In1 In2 In1 119.20(2) 13_565 9_565
In1 In2 In1 60.80(2) 5_655 9_565
In1 In2 In1 60.80(2) 13_565 1_655
In1 In2 In1 119.20(2) 5_655 1_655
In1 In2 In1 180.00(4) 9_565 1_655
In1 In2 In1 91.39(4) 13_565 13
In1 In2 In1 88.61(4) 5_655 13
In1 In2 In1 119.20(2) 9_565 13
In1 In2 In1 60.80(2) 1_655 13
In1 In2 In1 88.61(4) 13_565 5_665
In1 In2 In1 91.39(4) 5_655 5_665
In1 In2 In1 60.80(2) 9_565 5_665
In1 In2 In1 119.20(2) 1_655 5_665
In1 In2 In1 180.0 13 5_665
In1 In2 In1 119.20(2) 13_565 9_665
In1 In2 In1 60.80(2) 5_655 9_665
In1 In2 In1 91.39(4) 9_565 9_665
In1 In2 In1 88.61(4) 1_655 9_665
In1 In2 In1 119.20(2) 13 9_665
In1 In2 In1 60.80(2) 5_665 9_665
In1 In2 In1 60.80(2) 13_565 .
In1 In2 In1 119.20(2) 5_655 .
In1 In2 In1 88.61(4) 9_565 .
In1 In2 In1 91.39(4) 1_655 .
In1 In2 In1 60.80(2) 13 .
In1 In2 In1 119.20(2) 5_665 .
In1 In2 In1 180.0 9_665 .
In1 In2 Tb1 120.399(12) 13_565 .
In1 In2 Tb1 59.601(12) 5_655 .
In1 In2 Tb1 59.601(12) 9_565 .
In1 In2 Tb1 120.399(12) 1_655 .
In1 In2 Tb1 59.601(12) 13 .
In1 In2 Tb1 120.399(12) 5_665 .
In1 In2 Tb1 120.399(12) 9_665 .
In1 In2 Tb1 59.602(12) . .
In1 In2 Tb1 59.601(12) 13_565 1_665
In1 In2 Tb1 120.399(12) 5_655 1_665
In1 In2 Tb1 120.399(12) 9_565 1_665
In1 In2 Tb1 59.601(12) 1_655 1_665
In1 In2 Tb1 120.399(12) 13 1_665
In1 In2 Tb1 59.601(12) 5_665 1_665
In1 In2 Tb1 59.601(12) 9_665 1_665
In1 In2 Tb1 120.398(12) . 1_665
Tb1 In2 Tb1 180.0 . 1_665
In1 In2 Tb1 120.399(12) 13_565 1_655
In1 In2 Tb1 59.601(12) 5_655 1_655
In1 In2 Tb1 120.399(12) 9_565 1_655
In1 In2 Tb1 59.601(12) 1_655 1_655
In1 In2 Tb1 59.601(12) 13 1_655
In1 In2 Tb1 120.399(12) 5_665 1_655
In1 In2 Tb1 59.601(12) 9_665 1_655
In1 In2 Tb1 120.398(12) . 1_655
Tb1 In2 Tb1 90.0 . 1_655
Tb1 In2 Tb1 90.0 1_665 1_655
In1 In2 Tb1 59.601(12) 13_565 1_565
In1 In2 Tb1 120.399(12) 5_655 1_565
In1 In2 Tb1 59.601(12) 9_565 1_565
In1 In2 Tb1 120.399(12) 1_655 1_565
In1 In2 Tb1 120.399(12) 13 1_565
In1 In2 Tb1 59.601(12) 5_665 1_565
In1 In2 Tb1 120.399(12) 9_665 1_565
In1 In2 Tb1 59.602(12) . 1_565
Tb1 In2 Tb1 90.0 . 1_565
Tb1 In2 Tb1 90.0 1_665 1_565
Tb1 In2 Tb1 180.0 1_655 1_565

loop_
_geom_bond_atom_site_label_1
_geom_bond_atom_site_label_2
_geom_bond_distance
_geom_bond_site_symmetry_2
Tb1 In1 3.2140(11) 13
Tb1 In1 3.2140(11) 5
Tb1 In1 3.2140(11) 9
Tb1 In1 3.2140(11) 13_455
Tb1 In1 3.2140(11) 1_545
Tb1 In1 3.2140(11) 9_565
Tb1 In1 3.2140(11) 5_655
Tb1 In1 3.2141(11) .
Tb1 In2 3.2527(4) 1_445
Tb1 In2 3.2527(4) .
Tb1 In2 3.2527(4) 1_455
Tb1 In2 3.2527(4) 1_545
Rh1 In1 2.7315(9) .
Rh1 In1 2.7315(9) 13_455
Rh1 In1 2.7315(9) 1_545
Rh1 In1 2.7315(9) 5_656
Rh1 In1 2.7315(9) 9_566
Rh1 In1 2.7315(9) 13
Rh1 In1 2.7315(9) 5_556
Rh1 In1 2.7315(9) 9_556
In1 Rh1 2.7315(9) 1_565
In1 In1 2.947(3) 9_566
In1 In2 3.2141(11) 1_455
In1 Tb1 3.2141(11) 1_565
In1 In2 3.2141(11) .
In1 In1 3.2527(4) 13_455
In1 In1 3.2527(4) 13_565
In1 In1 3.2527(4) 13
In1 In1 3.2527(4) 13_465
In2 In1 3.2140(11) 13_565
In2 In1 3.2140(11) 5_655
In2 In1 3.2140(11) 9_565
In2 In1 3.2140(11) 1_655
In2 In1 3.2140(11) 13
In2 In1 3.2140(11) 5_665
In2 In1 3.2140(11) 9_665
In2 Tb1 3.2527(4) 1_665
In2 Tb1 3.2527(4) 1_655
In2 Tb1 3.2527(4) 1_565
